data_7130092
loop_
_publ_author_name
'Li, Jia-Li'
'Xiong, Xiao'
'Luo, Dong'
'Wei, Yu-Bai'
'Lu, Weigang'
'Li, Dan'

_publ_section_title
;
 Formaldehyde recognition through aminal formation in a luminescent
 metal--organic framework
;
_journal_name_full 'Chemical Communications'
_journal_paper_doi 10.1039/D2CC02041F
_journal_year 2022
_chemical_formula_moiety 'C48 H24 N16 O20 Zn8'
_chemical_formula_sum 'C48 H24 N16 O20 Zn8'
_chemical_formula_weight 1667.79
_space_group_crystal_system orthorhombic
_space_group_IT_number 41
_space_group_name_Hall 'A 2 -2ab'
_space_group_name_H-M_alt 'A e a 2'
_atom_sites_solution_hydrogens geom
_audit_creation_date 2022-01-21
_audit_creation_method
;
Olex2 1.5
(compiled 2021.12.09 svn.r5202d8cf for OlexSys, GUI svn.r6439)
;
_audit_update_record
;
2022-04-03 deposited with the CCDC.	2022-05-03 downloaded from the CCDC.
;
_cell_angle_alpha 90
_cell_angle_beta 90
_cell_angle_gamma 90
_cell_formula_units_Z 8
_cell_length_a 32.3895(2)
_cell_length_b 27.4040(2)
_cell_length_c 28.0141(2)
_cell_measurement_reflns_used 50361
_cell_measurement_temperature 293(2)
_cell_measurement_theta_max 63.2730
_cell_measurement_theta_min 2.6930
_cell_volume 24865.4(3)
_computing_molecular_graphics 'Olex2 1.5 (Dolomanov et al., 2009)'
_computing_publication_material 'Olex2 1.5 (Dolomanov et al., 2009)'
_computing_structure_refinement 'SHELXL 2018/3 (Sheldrick, 2015)'
_computing_structure_solution 'SHELXT 2018/2 (Sheldrick, 2018)'
_diffrn_ambient_temperature 293(2)
_diffrn_measured_fraction_theta_full 0.990
_diffrn_measured_fraction_theta_max 0.990
_diffrn_measurement_device_type CCD
_diffrn_measurement_method '\w scans'
_diffrn_radiation_type CuK\a
_diffrn_radiation_wavelength 1.54184
_diffrn_reflns_av_R_equivalents 0.0318
_diffrn_reflns_av_unetI/netI 0.0271
_diffrn_reflns_Laue_measured_fraction_full 0.990
_diffrn_reflns_Laue_measured_fraction_max 0.990
_diffrn_reflns_limit_h_max 37
_diffrn_reflns_limit_h_min -36
_diffrn_reflns_limit_k_max 20
_diffrn_reflns_limit_k_min -31
_diffrn_reflns_limit_l_max 32
_diffrn_reflns_limit_l_min -30
_diffrn_reflns_number 73414
_diffrn_reflns_point_group_measured_fraction_full 0.948
_diffrn_reflns_point_group_measured_fraction_max 0.948
_diffrn_reflns_theta_full 63.348
_diffrn_reflns_theta_max 63.348
_diffrn_reflns_theta_min 2.728
_exptl_absorpt_coefficient_mu 2.043
_exptl_absorpt_correction_T_max 1.00000
_exptl_absorpt_correction_T_min 0.72135
_exptl_absorpt_correction_type multi-scan
_exptl_crystal_colour 'clear brownish brown'
_exptl_crystal_colour_lustre clear
_exptl_crystal_colour_modifier brownish
_exptl_crystal_colour_primary brown
_exptl_crystal_density_diffrn 0.891
_exptl_crystal_description plate
_exptl_crystal_F_000 6592
_exptl_crystal_size_max 0.02
_exptl_crystal_size_mid 0.015
_exptl_crystal_size_min 0.01
_refine_diff_density_max 4.622
_refine_diff_density_min -3.170
_refine_diff_density_rms 0.264
_refine_ls_abs_structure_details
;
 Refined as an inversion twin.
;
_refine_ls_abs_structure_Flack 0.45(5)
_refine_ls_extinction_method none
_refine_ls_goodness_of_fit_ref 1.568
_refine_ls_hydrogen_treatment constr
_refine_ls_matrix_type full
_refine_ls_number_parameters 422
_refine_ls_number_reflns 19263
_refine_ls_number_restraints 19
_refine_ls_restrained_S_all 1.568
_refine_ls_R_factor_all 0.1145
_refine_ls_R_factor_gt 0.1133
_refine_ls_shift/su_max 0.000
_refine_ls_shift/su_mean 0.000
_refine_ls_structure_factor_coef Fsqd
_refine_ls_weighting_details 'w=1/[\s^2^(Fo^2^)+(0.2000P)^2^] where P=(Fo^2^+2Fc^2^)/3'
_refine_ls_weighting_scheme calc
_refine_ls_wR_factor_gt 0.3070
_refine_ls_wR_factor_ref 0.3107
_reflns_Friedel_coverage 0.872
_reflns_Friedel_fraction_full 0.904
_reflns_Friedel_fraction_max 0.904
_reflns_number_gt 18810
_reflns_number_total 19263
_reflns_threshold_expression 'I > 2\s(I)'
_cod_data_source_file d2cc02041f2.cif
_cod_data_source_block JNU-105
_cod_original_sg_symbol_Hall 'A 2 -2ac'
_cod_database_code 7130092
_shelx_shelxl_version_number 2018/3
_shelx_space_group_comment
;
The symmetry employed for this shelxl refinement is uniquely defined
by the following loop, which should always be used as a source of
symmetry information in preference to the above space-group names.
They are only intended as comments.
;
_olex2_refinement_description
;
1. Twinned data refinement
 Scales: 0.55(5)
 0.45(5)
2. Fixed Uiso
 At 1.2 times of:
  All C(H) groups, All N(H) groups
3. Uiso/Uaniso restraints and constraints
C27 \\sim C26 \\sim C25 \\sim C24: within 2A with sigma of 0.005 and sigma for
terminal atoms of 0.01 within 2A
Uanis(C37) = Uanis(N8) = Uanis(C38) = Uanis(O11) = Uanis(N7) = Uanis(C35) =
Uanis(C36) = Uanis(N5) = Uanis(C34) = Uanis(N6)
Uanis(C37) = Uanis(O12) = Uanis(N8) = Uanis(C38) = Uanis(O11) = Uanis(N7) =
Uanis(N6) = Uanis(C34) = Uanis(N5) = Uanis(C35) = Uanis(C36)
Uanis(N3) = Uanis(C32) = Uanis(O10) = Uanis(N4) = Uanis(C31) = Uanis(C30) =
Uanis(C33) = Uanis(O9) = Uanis(C29) = Uanis(N1) = Uanis(O20) = Uanis(C14)
Uanis(C17) = Uanis(C16) = Uanis(C19) = Uanis(C1) = Uanis(C9) = Uanis(C15) =
Uanis(C8)
Uanis(C43) = Uanis(O13) = Uanis(C40) = Uanis(N9) = Uanis(C39) = Uanis(N10) =
Uanis(C41) = Uanis(N12) = Uanis(C42) = Uanis(O14) = Uanis(N11) = Uanis(N13) =
Uanis(C44) = Uanis(C45) = Uanis(C46) = Uanis(C47) = Uanis(N16) = Uanis(N15)
Uanis(C17) = Uanis(N10) = Uanis(C39) = Uanis(N9) = Uanis(C40) = Uanis(C41) =
Uanis(N12) = Uanis(C42) = Uanis(N11) = Uanis(C43) = Uanis(O13) = Uanis(O14) =
Uanis(N13) = Uanis(C46) = Uanis(C47) = Uanis(N16) = Uanis(C48) = Uanis(N15) =
Uanis(C45) = Uanis(C44)
Uanis(C18) = Uanis(O19) = Uanis(O18) = Uanis(C10)
Uanis(O5) = Uanis(O17) = Uanis(O18) = Uanis(O19) = Uanis(O16) = Uanis(O8)
Uanis(N1) = Uanis(N14)
4.a Aromatic/amide H refined with riding coordinates:
 C29(H29), N11(H11), N16(H16), C12(H12), C13(H13), C9(H9), C10(H10), C39(H39),
 C6(H6), C7(H7), C3(H3), C4(H4), C24(H24), C25(H25), C27(H27), C28(H28), N8(H8),
  C34(H34), C44(H44), C18(H18), C19(H19), C21(H21), C16(H16A), N3(H3A)
4.b Fitted hexagon refined as free rotating group:
 N12(C42,N11,C43,C40,C41), C11(C12,C13,C8,C9,C10), C6(C7,C2,C3,C4,C5), C23(C24,
 C25,C26,C27,C28), C36(C37,N8,C38,N7,C35), C17(C18,C19,C20,C21,C16), C33(C30,
 C31,N4,C32,N3)
;
_olex2_submission_special_instructions 'No special instructions were received'

loop_
_space_group_symop_operation_xyz
'x, y, z'
'-x, -y, z'
'-x+1/2, y, z+1/2'
'x+1/2, -y, z+1/2'
'x, y+1/2, z+1/2'
'-x, -y+1/2, z+1/2'
'-x+1/2, y+1/2, z+1'
'x+1/2, -y+1/2, z+1'

loop_
_atom_site_label
_atom_site_type_symbol
_atom_site_fract_x
_atom_site_fract_y
_atom_site_fract_z
_atom_site_U_iso_or_equiv
_atom_site_adp_type
_atom_site_occupancy
_atom_site_site_symmetry_order
_atom_site_calc_flag
_atom_site_refinement_flags_posn
_atom_site_refinement_flags_adp
_atom_site_refinement_flags_occupancy
_atom_site_disorder_assembly
_atom_site_disorder_group
Zn1 Zn 0.26778(5) -0.51220(6) -0.30955(5) 0.0212(4) Uani 1 1 d . . . . .
Zn2 Zn 0.27067(5) -0.52034(6) -0.19682(6) 0.0225(4) Uani 1 1 d . . . . .
Zn3 Zn 0.22430(5) -0.42735(7) -0.23186(5) 0.0222(4) Uani 1 1 d . . . . .
Zn7 Zn 0.22008(5) -0.26316(6) -0.37152(5) 0.0221(4) Uani 1 1 d . . . . .
Zn5 Zn 0.22167(5) -0.18570(6) -0.05883(5) 0.0202(4) Uani 1 1 d . . . . .
Zn4 Zn 0.22581(5) -0.43747(6) -0.11918(6) 0.0229(4) Uani 1 1 d . . . . .
Zn6 Zn 0.23809(5) -0.67351(6) -0.44597(5) 0.0235(4) Uani 1 1 d . . . . .
Zn8 Zn 0.26297(5) -0.27595(6) 0.01545(5) 0.0223(4) Uani 1 1 d . . . . .
O6 O 0.1666(3) -0.4434(3) -0.2180(3) 0.028(2) Uani 1 1 d . . . . .
O7 O 0.3289(3) -0.5058(4) -0.2096(3) 0.039(2) Uani 1 1 d . . . . .
O19 O 0.2605(3) -0.2037(4) -0.0084(3) 0.0293(8) Uani 1 1 d . . . . .
O17 O 0.2597(3) -0.4463(4) -0.1772(3) 0.0293(8) Uani 1 1 d . . . . .
O18 O 0.2341(3) -0.5007(4) -0.2512(3) 0.0293(8) Uani 1 1 d . . . . .
O20 O 0.2606(3) -0.2468(3) -0.4247(3) 0.0267(7) Uani 1 1 d . . . . .
O5 O 0.1667(3) -0.4414(3) -0.1382(3) 0.0293(8) Uani 1 1 d . . . . .
O1 O -0.1761(3) -0.3290(3) -0.4510(3) 0.030(2) Uani 1 1 d . . . . .
O8 O 0.3265(3) -0.5126(3) -0.2916(3) 0.0293(8) Uani 1 1 d . . . . .
O2 O -0.1676(3) -0.3121(4) -0.5285(4) 0.035(2) Uani 1 1 d . . . . .
O4 O 0.1758(3) -0.2841(3) -0.4802(3) 0.0245(18) Uani 1 1 d . . . . .
O3 O 0.1659(3) -0.2678(4) -0.4026(3) 0.034(2) Uani 1 1 d . . . . .
O12 O 0.2854(3) -0.5918(3) -0.2301(3) 0.0237(7) Uani 1 1 d . . . . .
N14 N 0.2461(4) -0.3054(4) -0.0474(3) 0.0267(7) Uani 1 1 d . . . . .
N15 N 0.2193(3) -0.2438(4) -0.1008(4) 0.0230(5) Uani 1 1 d . . . . .
N2 N 0.2308(4) -0.3294(5) -0.3432(4) 0.038(3) Uani 1 1 d . . . . .
C29 C 0.2271(4) -0.3426(5) -0.3005(5) 0.0267(7) Uani 1 1 d . . . . .
H29 H 0.219213 -0.321820 -0.275887 0.032 Uiso 1 1 calc R U . . .
N1 N 0.2361(4) -0.3911(4) -0.2942(4) 0.0267(7) Uani 1 1 d . . . . .
O16 O 0.2084(3) -0.3548(4) -0.1996(3) 0.0293(8) Uani 1 1 d . . . . .
O9 O 0.2540(3) -0.3456(3) -0.4517(3) 0.0267(7) Uani 1 1 d . . . . .
N9 N 0.2685(3) -0.6197(4) -0.0838(4) 0.0230(5) Uani 1 1 d . . . . .
N6 N 0.2496(4) -0.6436(4) -0.3833(3) 0.0237(7) Uani 1 1 d . . . . .
O14 O 0.2072(3) -0.4492(3) -0.0181(3) 0.0230(5) Uani 1 1 d . . . . .
O13 O 0.2507(3) -0.6017(3) 0.0236(3) 0.0230(5) Uani 1 1 d . . . . .
O11 O 0.3131(3) -0.7508(3) -0.2730(3) 0.0237(7) Uani 1 1 d . . . . .
O10 O 0.2893(3) -0.4982(3) -0.4068(3) 0.0267(7) Uani 1 1 d . . . . .
N12 N 0.2340(3) -0.4969(2) -0.0788(2) 0.0230(5) Uani 1 1 d G . . . .
C42 C 0.2219(2) -0.4896(2) -0.0317(2) 0.0230(5) Uani 1 1 d G . . . .
N11 N 0.2259(2) -0.5271(2) 0.00131(17) 0.0230(5) Uani 1 1 d G . . . .
H11 H 0.218473 -0.522654 0.030438 0.028 Uiso 1 1 calc R U . . .
C43 C 0.2421(3) -0.5719(2) -0.0127(2) 0.0230(5) Uani 1 1 d G . . . .
C40 C 0.2542(3) -0.5791(2) -0.0598(2) 0.0230(5) Uani 1 1 d G . . . .
C41 C 0.2501(3) -0.5416(2) -0.09285(17) 0.0230(5) Uani 1 1 d G . . . .
O15 O 0.1882(3) -0.1979(3) -0.1585(3) 0.0185(16) Uani 1 1 d . . . . .
N13 N 0.2406(3) -0.3724(4) -0.0955(3) 0.0230(5) Uani 1 1 d . . . . .
N5 N 0.2566(4) -0.5782(4) -0.3325(3) 0.0237(7) Uani 1 1 d . . . . .
N16 N 0.2032(3) -0.2762(4) -0.1752(4) 0.0230(5) Uani 1 1 d . . . . .
H16 H 0.196319 -0.269240 -0.204046 0.028 Uiso 1 1 calc R U . . .
N10 N 0.2608(3) -0.5568(4) -0.1359(3) 0.0230(5) Uani 1 1 d . . . . .
C11 C 0.10689(18) -0.2811(4) -0.4503(3) 0.028(3) Uani 1 1 d G . . . .
C12 C 0.0918(2) -0.2950(5) -0.4947(2) 0.062(6) Uani 1 1 d G . . . .
H12 H 0.109694 -0.297574 -0.520605 0.074 Uiso 1 1 calc R U . . .
C13 C 0.0501(3) -0.3050(5) -0.5005(2) 0.061(5) Uani 1 1 d G . . . .
H13 H 0.039974 -0.314300 -0.530245 0.074 Uiso 1 1 calc R U . . .
C8 C 0.02335(19) -0.3012(3) -0.4619(2) 0.0230(5) Uani 1 1 d G . . . .
C9 C 0.0384(2) -0.2873(3) -0.4174(2) 0.0230(5) Uani 1 1 d G . . . .
H9 H 0.020550 -0.284724 -0.391560 0.028 Uiso 1 1 calc R U . . .
C10 C 0.0802(2) -0.2773(3) -0.4116(2) 0.0293(8) Uani 1 1 d G . . . .
H10 H 0.090269 -0.267997 -0.381919 0.035 Uiso 1 1 calc R U . . .
C39 C 0.2737(4) -0.6012(5) -0.1300(4) 0.0230(5) Uani 1 1 d . . . . .
H39 H 0.285471 -0.619328 -0.154566 0.028 Uiso 1 1 calc R U . . .
C6 C -0.0413(3) -0.2978(6) -0.5128(3) 0.066(6) Uani 1 1 d G . . . .
H6 H -0.025209 -0.288892 -0.538881 0.079 Uiso 1 1 calc R U . . .
C7 C -0.0838(3) -0.3024(6) -0.5177(3) 0.083(8) Uani 1 1 d G . . . .
H7 H -0.096196 -0.296522 -0.547038 0.100 Uiso 1 1 calc R U . . .
C2 C -0.1078(2) -0.3157(6) -0.4786(3) 0.044(4) Uani 1 1 d G . . . .
C3 C -0.0892(3) -0.3245(6) -0.4347(3) 0.078(7) Uani 1 1 d G . . . .
H3 H -0.105260 -0.333389 -0.408601 0.094 Uiso 1 1 calc R U . . .
C4 C -0.0467(3) -0.3199(7) -0.4298(3) 0.076(8) Uani 1 1 d G . . . .
H4 H -0.034273 -0.325759 -0.400444 0.091 Uiso 1 1 calc R U . . .
C5 C -0.0227(2) -0.3066(6) -0.4689(3) 0.065(6) Uani 1 1 d G . . . .
C23 C 0.3913(2) -0.5053(5) -0.2533(3) 0.040(3) Uani 1 1 d G . . . .
C24 C 0.4137(3) -0.5112(7) -0.2114(3) 0.095(6) Uani 1 1 d G U . . .
H24 H 0.399993 -0.516704 -0.182680 0.115 Uiso 1 1 calc R U . . .
C25 C 0.4565(3) -0.5088(8) -0.2123(3) 0.094(5) Uani 1 1 d G U . . .
H25 H 0.471531 -0.512767 -0.184237 0.113 Uiso 1 1 calc R U . . .
C26 C 0.4770(2) -0.5006(8) -0.2552(4) 0.091(5) Uani 1 1 d G U . . .
C27 C 0.4546(3) -0.4947(7) -0.2971(3) 0.085(5) Uani 1 1 d G U . . .
H27 H 0.468300 -0.489224 -0.325767 0.102 Uiso 1 1 calc R U . . .
C28 C 0.4117(2) -0.4971(5) -0.2962(2) 0.040(4) Uani 1 1 d G . . . .
H28 H 0.396762 -0.493161 -0.324211 0.048 Uiso 1 1 calc R U . . .
C36 C 0.2675(3) -0.6206(2) -0.3089(2) 0.0237(7) Uani 1 1 d G . . . .
C37 C 0.2843(3) -0.6285(2) -0.2640(2) 0.0237(7) Uani 1 1 d G . . . .
N8 N 0.3000(2) -0.6742(2) -0.25216(18) 0.0237(7) Uani 1 1 d G . . . .
H8 H 0.310400 -0.679088 -0.224344 0.028 Uiso 1 1 calc R U . . .
C38 C 0.2988(2) -0.71190(19) -0.2853(2) 0.0237(7) Uani 1 1 d G . . . .
N7 N 0.2819(3) -0.7040(2) -0.3303(2) 0.0237(7) Uani 1 1 d G . . . .
C35 C 0.2663(3) -0.6583(2) -0.34209(19) 0.0237(7) Uani 1 1 d G . . . .
C47 C 0.2124(4) -0.3237(4) -0.1681(4) 0.0230(5) Uani 1 1 d . . . . .
C45 C 0.2304(4) -0.2888(5) -0.0904(4) 0.0230(5) Uani 1 1 d . . . . .
C46 C 0.2260(4) -0.3308(5) -0.1196(4) 0.0230(5) Uani 1 1 d . . . . .
C15 C 0.1488(4) -0.4472(4) -0.1782(4) 0.0230(5) Uani 1 1 d . . . . .
C34 C 0.2458(4) -0.5924(4) -0.3730(4) 0.0237(7) Uani 1 1 d . . . . .
H34 H 0.235696 -0.570697 -0.395657 0.028 Uiso 1 1 calc R U . . .
C22 C 0.3460(4) -0.5068(4) -0.2519(5) 0.029(3) Uani 1 1 d . . . . .
C44 C 0.2487(4) -0.3554(4) -0.0517(4) 0.0230(5) Uani 1 1 d . . . . .
H44 H 0.255548 -0.375694 -0.026290 0.028 Uiso 1 1 calc R U . . .
C1 C -0.1541(4) -0.3200(4) -0.4870(4) 0.0230(5) Uani 1 1 d . . . . .
C17 C 0.10448(19) -0.4617(3) -0.1773(2) 0.0230(5) Uani 1 1 d G . . . .
C18 C 0.0870(2) -0.4813(3) -0.2184(2) 0.0293(8) Uani 1 1 d G . . . .
H18 H 0.102504 -0.483308 -0.246267 0.035 Uiso 1 1 calc R U . . .
C19 C 0.0465(2) -0.4979(3) -0.2177(2) 0.0230(5) Uani 1 1 d G . . . .
H19 H 0.034827 -0.511016 -0.245214 0.028 Uiso 1 1 calc R U . . .
C20 C 0.0234(2) -0.4949(4) -0.1760(3) 0.055(5) Uani 1 1 d G . . . .
C21 C 0.0408(2) -0.4752(4) -0.1350(2) 0.065(6) Uani 1 1 d G . . . .
H21 H 0.025350 -0.473197 -0.107061 0.078 Uiso 1 1 calc R U . . .
C16 C 0.0814(2) -0.4586(3) -0.13559(19) 0.0230(5) Uani 1 1 d G . . . .
H16A H 0.093027 -0.445488 -0.108113 0.028 Uiso 1 1 calc R U . . .
C14 C 0.1544(4) -0.2773(4) -0.4445(4) 0.0267(7) Uani 1 1 d . . . . .
C48 C 0.2029(4) -0.2391(4) -0.1463(4) 0.0230(5) Uani 1 1 d . . . . .
C33 C 0.2574(3) -0.3775(2) -0.4165(2) 0.0267(7) Uani 1 1 d G . . . .
C30 C 0.2448(3) -0.3688(2) -0.3698(2) 0.0267(7) Uani 1 1 d G . . . .
C31 C 0.2467(3) -0.4059(2) -0.33611(18) 0.0267(7) Uani 1 1 d G . . . .
N4 N 0.2612(3) -0.4518(2) -0.3490(2) 0.0267(7) Uani 1 1 d G . . . .
C32 C 0.2737(3) -0.4606(2) -0.3957(2) 0.0267(7) Uani 1 1 d G . . . .
N3 N 0.2719(3) -0.4234(3) -0.42942(18) 0.0267(7) Uani 1 1 d G . . . .
H3A H 0.279662 -0.428856 -0.458287 0.032 Uiso 1 1 calc R U . . .

loop_
_atom_site_aniso_label
_atom_site_aniso_U_11
_atom_site_aniso_U_22
_atom_site_aniso_U_33
_atom_site_aniso_U_23
_atom_site_aniso_U_13
_atom_site_aniso_U_12
Zn1 0.0348(9) 0.0191(9) 0.0099(8) -0.0032(6) -0.0022(6) 0.0011(6)
Zn2 0.0341(9) 0.0176(9) 0.0159(8) 0.0053(7) -0.0002(6) 0.0002(6)
Zn3 0.0333(9) 0.0209(9) 0.0123(8) 0.0004(7) -0.0005(6) -0.0008(6)
Zn7 0.0384(9) 0.0150(9) 0.0129(8) 0.0009(6) 0.0007(7) 0.0013(6)
Zn5 0.0345(9) 0.0132(8) 0.0130(8) -0.0015(6) -0.0021(6) -0.0011(6)
Zn4 0.0370(9) 0.0125(8) 0.0192(8) 0.0027(7) -0.0026(7) 0.0006(6)
Zn6 0.0421(10) 0.0168(8) 0.0115(7) -0.0013(6) -0.0044(7) -0.0007(7)
Zn8 0.0363(9) 0.0151(8) 0.0156(8) -0.0034(7) -0.0052(7) 0.0021(6)
O6 0.053(6) 0.016(4) 0.016(4) -0.005(3) 0.011(4) 0.000(4)
O7 0.039(5) 0.048(6) 0.031(5) -0.001(4) -0.001(4) -0.008(5)
O19 0.0343(18) 0.040(2) 0.0141(15) 0.0007(14) -0.0040(13) -0.0039(15)
O17 0.0343(18) 0.040(2) 0.0141(15) 0.0007(14) -0.0040(13) -0.0039(15)
O18 0.0343(18) 0.040(2) 0.0141(15) 0.0007(14) -0.0040(13) -0.0039(15)
O20 0.0451(19) 0.0208(15) 0.0141(13) 0.0072(12) 0.0054(13) 0.0012(13)
O5 0.0343(18) 0.040(2) 0.0141(15) 0.0007(14) -0.0040(13) -0.0039(15)
O1 0.039(5) 0.038(5) 0.013(4) 0.000(4) -0.004(4) 0.023(4)
O8 0.0343(18) 0.040(2) 0.0141(15) 0.0007(14) -0.0040(13) -0.0039(15)
O2 0.040(5) 0.027(5) 0.038(5) 0.008(4) -0.002(4) -0.002(4)
O4 0.031(4) 0.015(4) 0.027(4) -0.010(3) -0.007(4) 0.009(3)
O3 0.033(5) 0.053(6) 0.015(4) -0.013(4) 0.003(4) -0.011(4)
O12 0.0406(18) 0.0169(16) 0.0136(14) -0.0009(12) 0.0017(13) 0.0012(13)
N14 0.0451(19) 0.0208(15) 0.0141(13) 0.0072(12) 0.0054(13) 0.0012(13)
N15 0.0396(12) 0.0136(10) 0.0157(10) -0.0034(8) -0.0030(9) -0.0025(9)
N2 0.047(7) 0.040(8) 0.026(6) -0.001(5) -0.014(5) 0.011(6)
C29 0.0451(19) 0.0208(15) 0.0141(13) 0.0072(12) 0.0054(13) 0.0012(13)
N1 0.0451(19) 0.0208(15) 0.0141(13) 0.0072(12) 0.0054(13) 0.0012(13)
O16 0.0343(18) 0.040(2) 0.0141(15) 0.0007(14) -0.0040(13) -0.0039(15)
O9 0.0451(19) 0.0208(15) 0.0141(13) 0.0072(12) 0.0054(13) 0.0012(13)
N9 0.0396(12) 0.0136(10) 0.0157(10) -0.0034(8) -0.0030(9) -0.0025(9)
N6 0.0406(18) 0.0169(16) 0.0136(14) -0.0009(12) 0.0017(13) 0.0012(13)
O14 0.0396(12) 0.0136(10) 0.0157(10) -0.0034(8) -0.0030(9) -0.0025(9)
O13 0.0396(12) 0.0136(10) 0.0157(10) -0.0034(8) -0.0030(9) -0.0025(9)
O11 0.0406(18) 0.0169(16) 0.0136(14) -0.0009(12) 0.0017(13) 0.0012(13)
O10 0.0451(19) 0.0208(15) 0.0141(13) 0.0072(12) 0.0054(13) 0.0012(13)
N12 0.0396(12) 0.0136(10) 0.0157(10) -0.0034(8) -0.0030(9) -0.0025(9)
C42 0.0396(12) 0.0136(10) 0.0157(10) -0.0034(8) -0.0030(9) -0.0025(9)
N11 0.0396(12) 0.0136(10) 0.0157(10) -0.0034(8) -0.0030(9) -0.0025(9)
C43 0.0396(12) 0.0136(10) 0.0157(10) -0.0034(8) -0.0030(9) -0.0025(9)
C40 0.0396(12) 0.0136(10) 0.0157(10) -0.0034(8) -0.0030(9) -0.0025(9)
C41 0.0396(12) 0.0136(10) 0.0157(10) -0.0034(8) -0.0030(9) -0.0025(9)
O15 0.030(4) 0.008(4) 0.017(4) 0.003(3) -0.003(3) -0.003(3)
N13 0.0396(12) 0.0136(10) 0.0157(10) -0.0034(8) -0.0030(9) -0.0025(9)
N5 0.0406(18) 0.0169(16) 0.0136(14) -0.0009(12) 0.0017(13) 0.0012(13)
N16 0.0396(12) 0.0136(10) 0.0157(10) -0.0034(8) -0.0030(9) -0.0025(9)
N10 0.0396(12) 0.0136(10) 0.0157(10) -0.0034(8) -0.0030(9) -0.0025(9)
C11 0.026(6) 0.045(8) 0.014(5) -0.012(5) -0.006(5) 0.013(5)
C12 0.038(8) 0.135(19) 0.012(7) -0.007(8) 0.005(6) -0.023(10)
C13 0.050(10) 0.115(17) 0.019(7) -0.005(8) -0.001(7) -0.010(10)
C8 0.0396(12) 0.0136(10) 0.0157(10) -0.0034(8) -0.0030(9) -0.0025(9)
C9 0.0396(12) 0.0136(10) 0.0157(10) -0.0034(8) -0.0030(9) -0.0025(9)
C10 0.0343(18) 0.040(2) 0.0141(15) 0.0007(14) -0.0040(13) -0.0039(15)
C39 0.0396(12) 0.0136(10) 0.0157(10) -0.0034(8) -0.0030(9) -0.0025(9)
C6 0.073(13) 0.088(15) 0.038(9) 0.009(9) 0.005(9) -0.021(12)
C7 0.034(9) 0.18(3) 0.036(9) 0.013(12) 0.005(8) -0.008(12)
C2 0.026(7) 0.085(12) 0.023(7) 0.006(7) -0.008(6) 0.002(7)
C3 0.054(11) 0.108(19) 0.073(13) 0.043(13) 0.016(10) 0.015(12)
C4 0.033(8) 0.17(2) 0.018(7) 0.013(10) 0.013(6) 0.006(12)
C5 0.026(8) 0.127(19) 0.042(9) 0.032(10) -0.019(7) -0.013(10)
C23 0.035(7) 0.069(10) 0.016(6) 0.009(6) 0.008(6) -0.003(7)
C24 0.031(7) 0.198(17) 0.058(8) -0.010(9) 0.009(6) 0.006(8)
C25 0.029(6) 0.196(16) 0.058(6) -0.009(8) 0.008(5) 0.009(7)
C26 0.024(6) 0.194(16) 0.054(6) -0.007(8) 0.005(5) 0.008(7)
C27 0.018(6) 0.189(16) 0.047(7) -0.005(9) 0.006(6) 0.009(8)
C28 0.026(7) 0.076(11) 0.018(6) -0.024(7) 0.002(5) -0.009(7)
C36 0.0406(18) 0.0169(16) 0.0136(14) -0.0009(12) 0.0017(13) 0.0012(13)
C37 0.0406(18) 0.0169(16) 0.0136(14) -0.0009(12) 0.0017(13) 0.0012(13)
N8 0.0406(18) 0.0169(16) 0.0136(14) -0.0009(12) 0.0017(13) 0.0012(13)
C38 0.0406(18) 0.0169(16) 0.0136(14) -0.0009(12) 0.0017(13) 0.0012(13)
N7 0.0406(18) 0.0169(16) 0.0136(14) -0.0009(12) 0.0017(13) 0.0012(13)
C35 0.0406(18) 0.0169(16) 0.0136(14) -0.0009(12) 0.0017(13) 0.0012(13)
C47 0.0396(12) 0.0136(10) 0.0157(10) -0.0034(8) -0.0030(9) -0.0025(9)
C45 0.0396(12) 0.0136(10) 0.0157(10) -0.0034(8) -0.0030(9) -0.0025(9)
C46 0.0396(12) 0.0136(10) 0.0157(10) -0.0034(8) -0.0030(9) -0.0025(9)
C15 0.0396(12) 0.0136(10) 0.0157(10) -0.0034(8) -0.0030(9) -0.0025(9)
C34 0.0406(18) 0.0169(16) 0.0136(14) -0.0009(12) 0.0017(13) 0.0012(13)
C22 0.029(6) 0.018(6) 0.039(7) 0.001(5) 0.010(6) 0.008(5)
C44 0.0396(12) 0.0136(10) 0.0157(10) -0.0034(8) -0.0030(9) -0.0025(9)
C1 0.0396(12) 0.0136(10) 0.0157(10) -0.0034(8) -0.0030(9) -0.0025(9)
C17 0.0396(12) 0.0136(10) 0.0157(10) -0.0034(8) -0.0030(9) -0.0025(9)
C18 0.0343(18) 0.040(2) 0.0141(15) 0.0007(14) -0.0040(13) -0.0039(15)
C19 0.0396(12) 0.0136(10) 0.0157(10) -0.0034(8) -0.0030(9) -0.0025(9)
C20 0.013(7) 0.099(14) 0.053(9) -0.001(10) 0.001(6) -0.019(8)
C21 0.044(9) 0.129(18) 0.021(7) 0.015(9) 0.008(7) -0.035(11)
C16 0.0396(12) 0.0136(10) 0.0157(10) -0.0034(8) -0.0030(9) -0.0025(9)
C14 0.0451(19) 0.0208(15) 0.0141(13) 0.0072(12) 0.0054(13) 0.0012(13)
C48 0.0396(12) 0.0136(10) 0.0157(10) -0.0034(8) -0.0030(9) -0.0025(9)
C33 0.0451(19) 0.0208(15) 0.0141(13) 0.0072(12) 0.0054(13) 0.0012(13)
C30 0.0451(19) 0.0208(15) 0.0141(13) 0.0072(12) 0.0054(13) 0.0012(13)
C31 0.0451(19) 0.0208(15) 0.0141(13) 0.0072(12) 0.0054(13) 0.0012(13)
N4 0.0451(19) 0.0208(15) 0.0141(13) 0.0072(12) 0.0054(13) 0.0012(13)
C32 0.0451(19) 0.0208(15) 0.0141(13) 0.0072(12) 0.0054(13) 0.0012(13)
N3 0.0451(19) 0.0208(15) 0.0141(13) 0.0072(12) 0.0054(13) 0.0012(13)

loop_
_atom_type_symbol
_atom_type_description
_atom_type_scat_dispersion_real
_atom_type_scat_dispersion_imag
_atom_type_scat_source
C C 0.0181 0.0091 'International Tables Vol C Tables 4.2.6.8 and 6.1.1.4'
H H 0.0000 0.0000 'International Tables Vol C Tables 4.2.6.8 and 6.1.1.4'
N N 0.0311 0.0180 'International Tables Vol C Tables 4.2.6.8 and 6.1.1.4'
O O 0.0492 0.0322 'International Tables Vol C Tables 4.2.6.8 and 6.1.1.4'
Zn Zn -1.5491 0.6778 'International Tables Vol C Tables 4.2.6.8 and 6.1.1.4'

loop_
_geom_angle_atom_site_label_1
_geom_angle_atom_site_label_2
_geom_angle_atom_site_label_3
_geom_angle
_geom_angle_site_symmetry_1
_geom_angle_site_symmetry_3
_geom_angle_publ_flag
O18 Zn1 N4 105.3(3) . . ?
O8 Zn1 O18 108.7(3) . . ?
O8 Zn1 N4 104.5(4) . . ?
N5 Zn1 O18 108.4(4) . . ?
N5 Zn1 O8 104.9(4) . . ?
N5 Zn1 N4 124.3(4) . . ?
O7 Zn2 Zn3 103.9(3) . . ?
O7 Zn2 O17 90.8(4) . . ?
O7 Zn2 O18 112.0(4) . . ?
O7 Zn2 O12 84.0(4) . . ?
O7 Zn2 N10 114.2(4) . . ?
O17 Zn2 Zn3 39.0(2) . . ?
O17 Zn2 O12 169.5(3) . . ?
O18 Zn2 Zn3 41.9(3) . . ?
O18 Zn2 O17 80.9(4) . . ?
O18 Zn2 O12 92.5(4) . . ?
O12 Zn2 Zn3 133.8(2) . . ?
N10 Zn2 Zn3 126.8(3) . . ?
N10 Zn2 O17 103.2(4) . . ?
N10 Zn2 O18 133.5(4) . . ?
N10 Zn2 O12 87.2(4) . . ?
O6 Zn3 Zn2 102.3(3) . . ?
O6 Zn3 O17 109.8(4) . . ?
O6 Zn3 O18 88.9(3) . . ?
O6 Zn3 N1 117.2(4) . . ?
O6 Zn3 O16 84.3(3) . . ?
O17 Zn3 Zn2 42.6(3) . . ?
O17 Zn3 O18 82.0(4) . . ?
O17 Zn3 N1 132.7(4) . . ?
O17 Zn3 O16 93.1(4) . . ?
O18 Zn3 Zn2 39.5(2) . . ?
O18 Zn3 O16 169.8(3) . . ?
N1 Zn3 Zn2 125.1(3) . . ?
N1 Zn3 O18 102.4(4) . . ?
N1 Zn3 O16 87.5(4) . . ?
O16 Zn3 Zn2 135.1(2) . . ?
O3 Zn7 O20 105.4(4) . . ?
O3 Zn7 N2 105.7(5) . . ?
O3 Zn7 N7 106(2) . 7_554 ?
N2 Zn7 O20 112.1(5) . . ?
N7 Zn7 O20 105.4(12) 7_554 . ?
N7 Zn7 N2 120.8(13) 7_554 . ?
O19 Zn5 N15 104.5(4) . . ?
O19 Zn5 N9 112.7(4) . 7_554 ?
O2 Zn5 O19 104.8(4) 6_545 . ?
O2 Zn5 N15 101.5(4) 6_545 . ?
O2 Zn5 N9 109.3(4) 6_545 7_554 ?
N9 Zn5 N15 122.3(4) 7_554 . ?
O17 Zn4 O5 107.9(4) . . ?
O17 Zn4 N12 107.0(3) . . ?
O5 Zn4 N12 103.6(4) . . ?
N13 Zn4 O17 104.7(4) . . ?
N13 Zn4 O5 112.0(4) . . ?
N13 Zn4 N12 121.1(4) . . ?
O19 Zn6 Zn8 41.8(3) 5_544 5_544 ?
O19 Zn6 O20 81.3(4) 5_544 7_544 ?
O19 Zn6 O13 88.4(4) 5_544 3_554 ?
O20 Zn6 Zn8 39.6(2) 7_544 5_544 ?
O20 Zn6 O13 167.2(4) 7_544 3_554 ?
O1 Zn6 Zn8 105.4(3) 2_545 5_544 ?
O1 Zn6 O19 107.8(3) 2_545 5_544 ?
O1 Zn6 O20 94.2(4) 2_545 7_544 ?
O1 Zn6 O13 96.2(4) 2_545 3_554 ?
N6 Zn6 Zn8 129.4(3) . 5_544 ?
N6 Zn6 O19 148.6(4) . 5_544 ?
N6 Zn6 O20 98.2(4) . 7_544 ?
N6 Zn6 O1 103.6(4) . 2_545 ?
N6 Zn6 O13 86.6(4) . 3_554 ?
O13 Zn6 Zn8 129.5(2) 3_554 5_544 ?
O19 Zn8 Zn6 41.2(2) . 5 ?
O19 Zn8 O9 161.9(4) . 3 ?
O20 Zn8 Zn6 41.7(2) 3 5 ?
O20 Zn8 O19 82.9(3) 3 . ?
O20 Zn8 N14 141.9(4) 3 . ?
O20 Zn8 O9 84.2(3) 3 3 ?
O4 Zn8 Zn6 109.6(2) 3 5 ?
O4 Zn8 O19 99.4(4) 3 . ?
O4 Zn8 O20 111.8(4) 3 3 ?
O4 Zn8 N14 106.1(4) 3 . ?
O4 Zn8 O9 97.3(4) 3 3 ?
N14 Zn8 Zn6 126.5(3) . 5 ?
N14 Zn8 O19 95.1(4) . . ?
N14 Zn8 O9 87.1(4) . 3 ?
O9 Zn8 Zn6 125.1(2) 3 5 ?
C15 O6 Zn3 129.2(8) . . ?
C22 O7 Zn2 124.6(9) . . ?
Zn5 O19 Zn6 106.5(4) . 5 ?
Zn5 O19 Zn8 119.7(5) . . ?
Zn6 O19 Zn8 97.0(4) 5 . ?
Zn3 O17 Zn2 98.4(4) . . ?
Zn4 O17 Zn2 114.9(4) . . ?
Zn4 O17 Zn3 106.4(4) . . ?
Zn1 O18 Zn2 105.0(4) . . ?
Zn1 O18 Zn3 116.5(5) . . ?
Zn2 O18 Zn3 98.6(4) . . ?
Zn7 O20 Zn6 115.6(4) . 7_554 ?
Zn8 O20 Zn7 106.2(4) 3_554 . ?
Zn8 O20 Zn6 98.7(4) 3_554 7_554 ?
C15 O5 Zn4 133.0(8) . . ?
C1 O1 Zn6 127.8(8) . 2_545 ?
C22 O8 Zn1 134.1(8) . . ?
C1 O2 Zn5 135.2(9) . 6_544 ?
C14 O4 Zn8 126.3(8) . 3_554 ?
C14 O3 Zn7 133.8(9) . . ?
C37 O12 Zn2 157.4(6) . . ?
C45 N14 Zn8 136.8(9) . . ?
C44 N14 Zn8 117.3(8) . . ?
C44 N14 C45 105.8(10) . . ?
C45 N15 Zn5 127.6(8) . . ?
C45 N15 C48 113.2(10) . . ?
C48 N15 Zn5 119.1(8) . . ?
C29 N2 Zn7 128.3(11) . . ?
C29 N2 C30 108.7(12) . . ?
C30 N2 Zn7 123.0(8) . . ?
N2 C29 H29 123.8 . . ?
N2 C29 N1 112.4(13) . . ?
N1 C29 H29 123.8 . . ?
C29 N1 Zn3 122.7(9) . . ?
C31 N1 Zn3 132.5(8) . . ?
C31 N1 C29 104.1(9) . . ?
C47 O16 Zn3 151.2(9) . . ?
C33 O9 Zn8 155.7(6) . 3_554 ?
C40 N9 Zn5 128.5(7) . 7_544 ?
C40 N9 C39 101.4(9) . . ?
C39 N9 Zn5 130.1(9) . 7_544 ?
C35 N6 Zn6 136.0(7) . . ?
C35 N6 C34 98.9(8) . . ?
C34 N6 Zn6 124.6(8) . . ?
C43 O13 Zn6 152.5(6) . 3 ?
C42 N12 Zn4 112.5(3) . . ?
C42 N12 C41 120.0 . . ?
C41 N12 Zn4 127.5(3) . . ?
O14 C42 N12 121.2(6) . . ?
O14 C42 N11 118.8(6) . . ?
N12 C42 N11 120.0 . . ?
C42 N11 H11 120.0 . . ?
C43 N11 C42 120.0 . . ?
C43 N11 H11 120.0 . . ?
O13 C43 N11 113.7(5) . . ?
O13 C43 C40 125.3(6) . . ?
N11 C43 C40 120.0 . . ?
N9 C40 C43 132.2(6) . . ?
N9 C40 C41 107.7(6) . . ?
C43 C40 C41 120.0 . . ?
C40 C41 N12 120.0 . . ?
N10 C41 N12 129.4(6) . . ?
N10 C41 C40 110.5(6) . . ?
C46 N13 Zn4 119.4(8) . . ?
C44 N13 Zn4 132.3(8) . . ?
C44 N13 C46 103.1(10) . . ?
C36 N5 Zn1 125.1(7) . . ?
C34 N5 Zn1 129.7(9) . . ?
C34 N5 C36 104.1(9) . . ?
C47 N16 H16 114.2 . . ?
C48 N16 H16 114.2 . . ?
C48 N16 C47 131.7(11) . . ?
C41 N10 Zn2 131.4(7) . . ?
C39 N10 Zn2 121.7(9) . . ?
C39 N10 C41 105.2(9) . . ?
C12 C11 C10 120.0 . . ?
C12 C11 C14 117.4(7) . . ?
C10 C11 C14 122.1(7) . . ?
C11 C12 H12 120.0 . . ?
C11 C12 C13 120.0 . . ?
C13 C12 H12 120.0 . . ?
C12 C13 H13 120.0 . . ?
C8 C13 C12 120.0 . . ?
C8 C13 H13 120.0 . . ?
C13 C8 C5 120.4(6) . . ?
C9 C8 C13 120.0 . . ?
C9 C8 C5 119.3(6) . . ?
C8 C9 H9 120.0 . . ?
C8 C9 C10 120.0 . . ?
C10 C9 H9 120.0 . . ?
C11 C10 H10 120.0 . . ?
C9 C10 C11 120.0 . . ?
C9 C10 H10 120.0 . . ?
N9 C39 H39 122.6 . . ?
N10 C39 N9 114.8(11) . . ?
N10 C39 H39 122.6 . . ?
C7 C6 H6 120.0 . . ?
C7 C6 C5 120.0 . . ?
C5 C6 H6 120.0 . . ?
C6 C7 H7 120.0 . . ?
C2 C7 C6 120.0 . . ?
C2 C7 H7 120.0 . . ?
C7 C2 C3 120.0 . . ?
C7 C2 C1 116.7(8) . . ?
C3 C2 C1 123.3(8) . . ?
C2 C3 H3 120.0 . . ?
C4 C3 C2 120.0 . . ?
C4 C3 H3 120.0 . . ?
C3 C4 H4 120.0 . . ?
C3 C4 C5 120.0 . . ?
C5 C4 H4 120.0 . . ?
C6 C5 C8 121.6(7) . . ?
C4 C5 C8 118.4(7) . . ?
C4 C5 C6 120.0 . . ?
C24 C23 C28 120.0 . . ?
C24 C23 C22 119.8(8) . . ?
C28 C23 C22 120.2(8) . . ?
C23 C24 H24 120.0 . . ?
C23 C24 C25 120.0 . . ?
C25 C24 H24 120.0 . . ?
C24 C25 H25 120.0 . . ?
C24 C25 C26 120.0 . . ?
C26 C25 H25 120.0 . . ?
C25 C26 C26 118.7(5) . 2_645 ?
C27 C26 C25 120.0 . . ?
C27 C26 C26 121.3(4) . 2_645 ?
C26 C27 H27 120.0 . . ?
C26 C27 C28 120.0 . . ?
C28 C27 H27 120.0 . . ?
C23 C28 H28 120.0 . . ?
C27 C28 C23 120.0 . . ?
C27 C28 H28 120.0 . . ?
N5 C36 C37 131.6(6) . . ?
N5 C36 C35 107.4(6) . . ?
C37 C36 C35 120.0 . . ?
O12 C37 C36 121.2(6) . . ?
O12 C37 N8 118.8(5) . . ?
N8 C37 C36 120.0 . . ?
C37 N8 H8 120.0 . . ?
C37 N8 C38 120.0 . . ?
C38 N8 H8 120.0 . . ?
O11 C38 N8 117.0(6) . . ?
O11 C38 N7 123.0(6) . . ?
N7 C38 N8 120.0 . . ?
C38 N7 Zn7 114.3(3) . 7_544 ?
C38 N7 C35 120.0 . . ?
C35 N7 Zn7 125.7(3) . 7_544 ?
N6 C35 C36 111.4(6) . . ?
N6 C35 N7 128.6(6) . . ?
N7 C35 C36 120.0 . . ?
O16 C47 N16 122.4(11) . . ?
O16 C47 C46 127.9(12) . . ?
N16 C47 C46 109.7(10) . . ?
N14 C45 C46 105.8(11) . . ?
N15 C45 N14 126.9(11) . . ?
N15 C45 C46 127.2(11) . . ?
N13 C46 C47 131.7(11) . . ?
N13 C46 C45 110.2(10) . . ?
C45 C46 C47 117.7(11) . . ?
O6 C15 O5 124.0(12) . . ?
O6 C15 C17 118.7(10) . . ?
O5 C15 C17 117.3(10) . . ?
N6 C34 H34 121.2 . . ?
N5 C34 N6 117.6(11) . . ?
N5 C34 H34 121.2 . . ?
O7 C22 C23 116.4(12) . . ?
O8 C22 O7 125.2(11) . . ?
O8 C22 C23 118.2(11) . . ?
N14 C44 H44 122.8 . . ?
N13 C44 N14 114.4(11) . . ?
N13 C44 H44 122.8 . . ?
O1 C1 C2 116.6(10) . . ?
O2 C1 O1 125.2(12) . . ?
O2 C1 C2 118.1(11) . . ?
C18 C17 C15 118.7(6) . . ?
C18 C17 C16 120.0 . . ?
C16 C17 C15 121.2(6) . . ?
C17 C18 H18 120.0 . . ?
C19 C18 C17 120.0 . . ?
C19 C18 H18 120.0 . . ?
C18 C19 H19 120.0 . . ?
C18 C19 C20 120.0 . . ?
C20 C19 H19 120.0 . . ?
C19 C20 C20 121.2(3) . 2_545 ?
C21 C20 C19 120.0 . . ?
C21 C20 C20 118.1(6) . 2_545 ?
C20 C21 H21 120.0 . . ?
C20 C21 C16 120.0 . . ?
C16 C21 H21 120.0 . . ?
C17 C16 H16A 120.0 . . ?
C21 C16 C17 120.0 . . ?
C21 C16 H16A 120.0 . . ?
O4 C14 O3 128.4(13) . . ?
O4 C14 C11 117.7(11) . . ?
O3 C14 C11 113.9(10) . . ?
O15 C48 N15 118.1(10) . . ?
O15 C48 N16 122.1(11) . . ?
N16 C48 N15 119.8(11) . . ?
O9 C33 C30 124.2(6) . . ?
O9 C33 N3 115.7(6) . . ?
C30 C33 N3 120.0 . . ?
N2 C30 C33 137.4(7) . . ?
N2 C30 C31 102.6(7) . . ?
C33 C30 C31 120.0 . . ?
N1 C31 C30 112.2(6) . . ?
N1 C31 N4 127.7(6) . . ?
N4 C31 C30 120.0 . . ?
C31 N4 Zn1 129.8(3) . . ?
C31 N4 C32 120.0 . . ?
C32 N4 Zn1 110.2(3) . . ?
O10 C32 N4 121.3(6) . . ?
O10 C32 N3 118.4(6) . . ?
N3 C32 N4 120.0 . . ?
C33 N3 H3A 120.0 . . ?
C32 N3 C33 120.0 . . ?
C32 N3 H3A 120.0 . . ?

loop_
_geom_bond_atom_site_label_1
_geom_bond_atom_site_label_2
_geom_bond_distance
_geom_bond_site_symmetry_2
_geom_bond_publ_flag
Zn1 O18 1.989(9) . ?
Zn1 O8 1.966(10) . ?
Zn1 N5 1.954(10) . ?
Zn1 N4 2.002(5) . ?
Zn2 Zn3 3.117(2) . ?
Zn2 O7 1.962(10) . ?
Zn2 O17 2.131(10) . ?
Zn2 O18 2.003(9) . ?
Zn2 O12 2.223(9) . ?
Zn2 N10 2.002(10) . ?
Zn3 O6 1.958(10) . ?
Zn3 O17 1.982(9) . ?
Zn3 O18 2.107(10) . ?
Zn3 N1 2.046(10) . ?
Zn3 O16 2.243(10) . ?
Zn7 O20 2.036(9) . ?
Zn7 O3 1.961(10) . ?
Zn7 N2 2.011(14) . ?
Zn7 N7 1.99(3) 7_554 ?
Zn5 O19 1.954(9) . ?
Zn5 O2 1.947(10) 6_545 ?
Zn5 N15 1.980(10) . ?
Zn5 N9 1.964(11) 7_554 ?
Zn4 O17 1.976(9) . ?
Zn4 O5 1.989(9) . ?
Zn4 N12 1.999(5) . ?
Zn4 N13 1.963(10) . ?
Zn6 Zn8 3.114(2) 5_544 ?
Zn6 O19 2.068(9) 5_544 ?
Zn6 O20 2.096(9) 7_544 ?
Zn6 O1 2.014(10) 2_545 ?
Zn6 N6 1.972(9) . ?
Zn6 O13 2.176(8) 3_554 ?
Zn8 O19 2.091(10) . ?
Zn8 O20 2.007(9) 3 ?
Zn8 O4 1.999(9) 3 ?
Zn8 N14 2.013(10) . ?
Zn8 O9 2.189(9) 3 ?
O6 C15 1.259(15) . ?
O7 C22 1.308(16) . ?
O5 C15 1.274(15) . ?
O1 C1 1.261(16) . ?
O8 C22 1.288(17) . ?
O2 C1 1.260(16) . ?
O4 C14 1.231(15) . ?
O3 C14 1.262(16) . ?
O12 C37 1.382(10) . ?
N14 C45 1.385(16) . ?
N14 C44 1.377(16) . ?
N15 C45 1.319(18) . ?
N15 C48 1.388(16) . ?
N2 C29 1.255(19) . ?
N2 C30 1.389(15) . ?
C29 H29 0.9300 . ?
C29 N1 1.373(18) . ?
N1 C31 1.288(12) . ?
O16 C47 1.234(15) . ?
O9 C33 1.323(9) . ?
N9 C40 1.381(12) . ?
N9 C39 1.401(17) . ?
N6 C35 1.337(11) . ?
N6 C34 1.437(16) . ?
O14 C42 1.266(10) . ?
O13 C43 1.334(9) . ?
O11 C38 1.214(10) . ?
O10 C32 1.191(10) . ?
N12 C42 1.3900 . ?
N12 C41 1.3900 . ?
C42 N11 1.3900 . ?
N11 H11 0.8600 . ?
N11 C43 1.3900 . ?
C43 C40 1.3900 . ?
C40 C41 1.3900 . ?
C41 N10 1.323(11) . ?
O15 C48 1.270(15) . ?
N13 C46 1.406(16) . ?
N13 C44 1.337(15) . ?
N5 C36 1.380(11) . ?
N5 C34 1.250(17) . ?
N16 H16 0.8600 . ?
N16 C47 1.352(16) . ?
N16 C48 1.299(16) . ?
N10 C39 1.296(17) . ?
C11 C12 1.3900 . ?
C11 C10 1.3900 . ?
C11 C14 1.550(15) . ?
C12 H12 0.9300 . ?
C12 C13 1.3900 . ?
C13 H13 0.9300 . ?
C13 C8 1.3900 . ?
C8 C9 1.3900 . ?
C8 C5 1.512(9) . ?
C9 H9 0.9300 . ?
C9 C10 1.3900 . ?
C10 H10 0.9300 . ?
C39 H39 0.9300 . ?
C6 H6 0.9300 . ?
C6 C7 1.3900 . ?
C6 C5 1.3900 . ?
C7 H7 0.9300 . ?
C7 C2 1.3900 . ?
C2 C3 1.3900 . ?
C2 C1 1.524(15) . ?
C3 H3 0.9300 . ?
C3 C4 1.3900 . ?
C4 H4 0.9300 . ?
C4 C5 1.3900 . ?
C23 C24 1.3900 . ?
C23 C28 1.3900 . ?
C23 C22 1.468(14) . ?
C24 H24 0.9300 . ?
C24 C25 1.3900 . ?
C25 H25 0.9300 . ?
C25 C26 1.3900 . ?
C26 C26 1.490(13) 2_645 ?
C26 C27 1.3900 . ?
C27 H27 0.9300 . ?
C27 C28 1.3900 . ?
C28 H28 0.9300 . ?
C36 C37 1.3900 . ?
C36 C35 1.3900 . ?
C37 N8 1.3900 . ?
N8 H8 0.8600 . ?
N8 C38 1.3900 . ?
C38 N7 1.3900 . ?
N7 C35 1.3900 . ?
C47 C46 1.440(17) . ?
C45 C46 1.419(18) . ?
C15 C17 1.489(14) . ?
C34 H34 0.9300 . ?
C44 H44 0.9300 . ?
C17 C18 1.3900 . ?
C17 C16 1.3900 . ?
C18 H18 0.9300 . ?
C18 C19 1.3900 . ?
C19 H19 0.9300 . ?
C19 C20 1.3900 . ?
C20 C20 1.541(11) 2_545 ?
C20 C21 1.3900 . ?
C21 H21 0.9300 . ?
C21 C16 1.3900 . ?
C16 H16A 0.9300 . ?
C33 C30 1.3900 . ?
C33 N3 1.3900 . ?
C30 C31 1.3900 . ?
C31 N4 1.3900 . ?
N4 C32 1.3900 . ?
C32 N3 1.3900 . ?
N3 H3A 0.8600 . ?

loop_
_geom_torsion_atom_site_label_1
_geom_torsion_atom_site_label_2
_geom_torsion_atom_site_label_3
_geom_torsion_atom_site_label_4
_geom_torsion
_geom_torsion_site_symmetry_1
_geom_torsion_site_symmetry_2
_geom_torsion_site_symmetry_3
_geom_torsion_site_symmetry_4
_geom_torsion_publ_flag
Zn1 O8 C22 O7 11(2) . . . . ?
Zn1 O8 C22 C23 -174.6(9) . . . . ?
Zn1 N5 C36 C37 6.7(14) . . . . ?
Zn1 N5 C36 C35 -161.8(6) . . . . ?
Zn1 N5 C34 N6 165.0(9) . . . . ?
Zn1 N4 C32 O10 -6.0(9) . . . . ?
Zn1 N4 C32 N3 -179.9(6) . . . . ?
Zn2 O7 C22 O8 7.4(18) . . . . ?
Zn2 O7 C22 C23 -167.2(9) . . . . ?
Zn2 O12 C37 C36 12(2) . . . . ?
Zn2 O12 C37 N8 -166.9(14) . . . . ?
Zn2 N10 C39 N9 173.3(8) . . . . ?
Zn3 O6 C15 O5 -1.2(17) . . . . ?
Zn3 O6 C15 C17 -177.9(7) . . . . ?
Zn3 N1 C31 C30 170.1(8) . . . . ?
Zn3 N1 C31 N4 -13.9(17) . . . . ?
Zn3 O16 C47 N16 157.3(12) . . . . ?
Zn3 O16 C47 C46 -24(3) . . . . ?
Zn7 O3 C14 O4 -5(2) . . . . ?
Zn7 O3 C14 C11 174.6(8) . . . . ?
Zn7 N2 C29 N1 178.5(10) . . . . ?
Zn7 N2 C30 C33 4.1(17) . . . . ?
Zn7 N2 C30 C31 -178.8(7) . . . . ?
Zn7 N7 C35 N6 -4.8(10) 7_544 . . . ?
Zn7 N7 C35 C36 176.3(6) 7_544 . . . ?
Zn5 O2 C1 O1 -6(2) 6_544 . . . ?
Zn5 O2 C1 C2 177.7(10) 6_544 . . . ?
Zn5 N15 C45 N14 0(2) . . . . ?
Zn5 N15 C45 C46 175.5(10) . . . . ?
Zn5 N15 C48 O15 -3.2(16) . . . . ?
Zn5 N15 C48 N16 176.2(9) . . . . ?
Zn5 N9 C40 C43 -1.0(14) 7_544 . . . ?
Zn5 N9 C40 C41 -176.9(7) 7_544 . . . ?
Zn5 N9 C39 N10 174.1(9) 7_544 . . . ?
Zn4 O5 C15 O6 -12.9(18) . . . . ?
Zn4 O5 C15 C17 163.8(8) . . . . ?
Zn4 N12 C42 O14 0.6(8) . . . . ?
Zn4 N12 C42 N11 -179.3(5) . . . . ?
Zn4 N12 C41 C40 179.2(6) . . . . ?
Zn4 N12 C41 N10 -5.6(10) . . . . ?
Zn4 N13 C46 C47 -23.2(19) . . . . ?
Zn4 N13 C46 C45 164.2(8) . . . . ?
Zn4 N13 C44 N14 -161.9(9) . . . . ?
Zn6 O1 C1 O2 -7.1(18) 2_545 . . . ?
Zn6 O1 C1 C2 169.2(9) 2_545 . . . ?
Zn6 N6 C35 C36 178.8(9) . . . . ?
Zn6 N6 C35 N7 -0.2(17) . . . . ?
Zn6 N6 C34 N5 -175.6(10) . . . . ?
Zn6 O13 C43 N11 158.8(13) 3 . . . ?
Zn6 O13 C43 C40 -32(2) 3 . . . ?
Zn8 O4 C14 O3 -6.1(19) 3_554 . . . ?
Zn8 O4 C14 C11 174.5(7) 3_554 . . . ?
Zn8 N14 C45 N15 -4(2) . . . . ?
Zn8 N14 C45 C46 179.7(10) . . . . ?
Zn8 N14 C44 N13 -174.4(9) . . . . ?
Zn8 O9 C33 C30 -1(2) 3_554 . . . ?
Zn8 O9 C33 N3 174.2(15) 3_554 . . . ?
O6 C15 C17 C18 14.6(13) . . . . ?
O6 C15 C17 C16 -169.3(8) . . . . ?
O5 C15 C17 C18 -162.3(8) . . . . ?
O5 C15 C17 C16 13.8(14) . . . . ?
O12 C37 N8 C38 179.2(8) . . . . ?
N14 C45 C46 N13 -2.5(15) . . . . ?
N14 C45 C46 C47 -176.3(11) . . . . ?
N15 C45 C46 N13 -178.6(12) . . . . ?
N15 C45 C46 C47 8(2) . . . . ?
N2 C29 N1 Zn3 -169.6(10) . . . . ?
N2 C29 N1 C31 1.9(16) . . . . ?
N2 C30 C31 N1 -1.3(10) . . . . ?
N2 C30 C31 N4 -177.7(9) . . . . ?
C29 N2 C30 C33 -174.7(10) . . . . ?
C29 N2 C30 C31 2.4(13) . . . . ?
C29 N1 C31 C30 -0.2(12) . . . . ?
C29 N1 C31 N4 175.9(8) . . . . ?
N1 C31 N4 Zn1 4.0(11) . . . . ?
N1 C31 N4 C32 -175.8(11) . . . . ?
O16 C47 C46 N13 4(2) . . . . ?
O16 C47 C46 C45 176.5(13) . . . . ?
O9 C33 C30 N2 -8.2(13) . . . . ?
O9 C33 C30 C31 175.0(10) . . . . ?
O9 C33 N3 C32 -175.4(9) . . . . ?
N9 C40 C41 N12 176.4(8) . . . . ?
N9 C40 C41 N10 0.4(9) . . . . ?
O14 C42 N11 C43 -179.9(8) . . . . ?
O13 C43 C40 N9 16.4(11) . . . . ?
O13 C43 C40 C41 -168.2(9) . . . . ?
O11 C38 N7 Zn7 3.8(8) . . . 7_544 ?
O11 C38 N7 C35 -179.5(9) . . . . ?
O10 C32 N3 C33 -174.0(10) . . . . ?
N12 C42 N11 C43 0.0 . . . . ?
N12 C41 N10 Zn2 15.2(15) . . . . ?
N12 C41 N10 C39 -179.4(8) . . . . ?
C42 N12 C41 C40 0.0 . . . . ?
C42 N12 C41 N10 175.2(10) . . . . ?
C42 N11 C43 O13 169.5(8) . . . . ?
C42 N11 C43 C40 0.0 . . . . ?
N11 C43 C40 N9 -175.4(10) . . . . ?
N11 C43 C40 C41 0.0 . . . . ?
C43 C40 C41 N12 0.0 . . . . ?
C43 C40 C41 N10 -176.1(8) . . . . ?
C40 N9 C39 N10 -5.7(14) . . . . ?
C40 C41 N10 Zn2 -169.3(7) . . . . ?
C40 C41 N10 C39 -3.8(11) . . . . ?
C41 N12 C42 O14 179.9(9) . . . . ?
C41 N12 C42 N11 0.0 . . . . ?
C41 N10 C39 N9 6.1(14) . . . . ?
N5 C36 C37 O12 13.6(11) . . . . ?
N5 C36 C37 N8 -167.2(11) . . . . ?
N5 C36 C35 N6 -9.1(9) . . . . ?
N5 C36 C35 N7 170.0(8) . . . . ?
N16 C47 C46 N13 -176.8(13) . . . . ?
N16 C47 C46 C45 -4.6(17) . . . . ?
C11 C12 C13 C8 0.0 . . . . ?
C12 C11 C10 C9 0.0 . . . . ?
C12 C11 C14 O4 4.0(13) . . . . ?
C12 C11 C14 O3 -175.5(9) . . . . ?
C12 C13 C8 C9 0.0 . . . . ?
C12 C13 C8 C5 173.3(10) . . . . ?
C13 C8 C9 C10 0.0 . . . . ?
C13 C8 C5 C6 -23.7(14) . . . . ?
C13 C8 C5 C4 157.3(8) . . . . ?
C8 C9 C10 C11 0.0 . . . . ?
C9 C8 C5 C6 149.6(9) . . . . ?
C9 C8 C5 C4 -29.4(13) . . . . ?
C10 C11 C12 C13 0.0 . . . . ?
C10 C11 C14 O4 175.7(8) . . . . ?
C10 C11 C14 O3 -3.8(14) . . . . ?
C39 N9 C40 C43 178.8(8) . . . . ?
C39 N9 C40 C41 2.9(9) . . . . ?
C6 C7 C2 C3 0.0 . . . . ?
C6 C7 C2 C1 -179.8(13) . . . . ?
C7 C6 C5 C8 -179.0(14) . . . . ?
C7 C6 C5 C4 0.0 . . . . ?
C7 C2 C3 C4 0.0 . . . . ?
C7 C2 C1 O1 -175.5(10) . . . . ?
C7 C2 C1 O2 1.0(16) . . . . ?
C2 C3 C4 C5 0.0 . . . . ?
C3 C2 C1 O1 4.6(17) . . . . ?
C3 C2 C1 O2 -178.8(11) . . . . ?
C3 C4 C5 C8 179.0(14) . . . . ?
C3 C4 C5 C6 0.0 . . . . ?
C5 C8 C9 C10 -173.4(10) . . . . ?
C5 C6 C7 C2 0.0 . . . . ?
C23 C24 C25 C26 0.0 . . . . ?
C24 C23 C28 C27 0.0 . . . . ?
C24 C23 C22 O7 10.8(16) . . . . ?
C24 C23 C22 O8 -164.2(10) . . . . ?
C24 C25 C26 C26 -179(3) . . . 2_645 ?
C24 C25 C26 C27 0.0 . . . . ?
C25 C26 C27 C28 0.0 . . . . ?
C26 C26 C27 C28 179(3) 2_645 . . . ?
C26 C27 C28 C23 0.0 . . . . ?
C28 C23 C24 C25 0.0 . . . . ?
C28 C23 C22 O7 -167.9(11) . . . . ?
C28 C23 C22 O8 17.1(17) . . . . ?
C36 N5 C34 N6 -3.1(15) . . . . ?
C36 C37 N8 C38 0.0 . . . . ?
C37 C36 C35 N6 -179.1(9) . . . . ?
C37 C36 C35 N7 0.0 . . . . ?
C37 N8 C38 O11 179.5(9) . . . . ?
C37 N8 C38 N7 0.0 . . . . ?
N8 C38 N7 Zn7 -176.7(5) . . . 7_544 ?
N8 C38 N7 C35 0.0 . . . . ?
C38 N7 C35 N6 178.9(10) . . . . ?
C38 N7 C35 C36 0.0 . . . . ?
C35 N6 C34 N5 -2.2(15) . . . . ?
C35 C36 C37 O12 -179.2(8) . . . . ?
C35 C36 C37 N8 0.0 . . . . ?
C47 N16 C48 N15 10(2) . . . . ?
C47 N16 C48 O15 -170.9(13) . . . . ?
C45 N14 C44 N13 7.3(16) . . . . ?
C45 N15 C48 O15 174.5(12) . . . . ?
C45 N15 C48 N16 -6.1(17) . . . . ?
C46 N13 C44 N14 -8.6(15) . . . . ?
C15 C17 C18 C19 176.1(9) . . . . ?
C15 C17 C16 C21 -176.0(9) . . . . ?
C34 N6 C35 C36 6.6(10) . . . . ?
C34 N6 C35 N7 -172.4(8) . . . . ?
C34 N5 C36 C37 175.4(9) . . . . ?
C34 N5 C36 C35 7.0(11) . . . . ?
C22 C23 C24 C25 -178.7(13) . . . . ?
C22 C23 C28 C27 178.7(13) . . . . ?
C44 N14 C45 N15 173.5(13) . . . . ?
C44 N14 C45 C46 -2.5(14) . . . . ?
C44 N13 C46 C47 179.2(14) . . . . ?
C44 N13 C46 C45 6.6(14) . . . . ?
C1 C2 C3 C4 179.8(14) . . . . ?
C17 C18 C19 C20 0.0 . . . . ?
C18 C17 C16 C21 0.0 . . . . ?
C18 C19 C20 C20 170.1(18) . . . 2_545 ?
C18 C19 C20 C21 0.0 . . . . ?
C19 C20 C21 C16 0.0 . . . . ?
C20 C20 C21 C16 -170.4(17) 2_545 . . . ?
C20 C21 C16 C17 0.0 . . . . ?
C16 C17 C18 C19 0.0 . . . . ?
C14 C11 C12 C13 171.9(9) . . . . ?
C14 C11 C10 C9 -171.5(10) . . . . ?
C48 N15 C45 N14 -177.2(13) . . . . ?
C48 N15 C45 C46 -2.0(19) . . . . ?
C48 N16 C47 O16 175.3(13) . . . . ?
C48 N16 C47 C46 -4(2) . . . . ?
C33 C30 C31 N1 176.4(10) . . . . ?
C33 C30 C31 N4 0.0 . . . . ?
C30 N2 C29 N1 -2.8(17) . . . . ?
C30 C33 N3 C32 0.0 . . . . ?
C30 C31 N4 Zn1 179.8(7) . . . . ?
C30 C31 N4 C32 0.0 . . . . ?
C31 N4 C32 O10 173.8(10) . . . . ?
C31 N4 C32 N3 0.0 . . . . ?
N4 C32 N3 C33 0.0 . . . . ?
N3 C33 C30 N2 176.7(13) . . . . ?
N3 C33 C30 C31 0.0 . . . . ?

loop_
_twin_individual_id
_twin_individual_mass_fraction_refined
1 0.55(5)
2 0.45(5)
